data_8101954
loop_
_publ_author_name
'Zhang, G.-F.'
'She, J.-B.'
'Dou, Y.-L.'
'Fan, R.'

_publ_section_title
;
Crystal structure of 3,5-dinitro-2-pyridone, C~5~H~3~NO(NO~2~)~2~
;
_journal_issue 2
_journal_name_full 'Zeitschrift f\"ur Kristallographie - New Crystal Structures'
_journal_page_first 183
_journal_page_last 184
_journal_volume 221
_journal_year 2006
_chemical_formula_moiety 'C5 H3 N3 O5'
_chemical_formula_sum 'C5 H3 N3 O5'
_chemical_formula_weight 185.10
_chemical_name_systematic
; 
 3,5-dinitro-2-pyridone
;
_space_group_IT_number 33
_symmetry_cell_setting orthorhombic
_symmetry_space_group_name_Hall 'P 2c -2n'
_symmetry_space_group_name_H-M 'P n a 21'
_atom_sites_solution_hydrogens geom
_atom_sites_solution_primary direct
_atom_sites_solution_secondary difmap
_audit_creation_method SHELXL-97
_cell_angle_alpha 90.00
_cell_angle_beta 90.00
_cell_angle_gamma 90.00
_cell_formula_units_Z 4
_cell_length_a 12.335(4)
_cell_length_b 9.636(3)
_cell_length_c 5.738(2)
_cell_measurement_temperature 298(2)
_cell_volume 682.0(4)
_computing_cell_refinement 'Bruker SMART'
_computing_data_collection 'Bruker SMART'
_computing_data_reduction 'Bruker SAINT'
_computing_molecular_graphics 'Bruker SHELXTL'
_computing_publication_material 'Bruker SHELXTL'
_computing_structure_refinement 'SHELXL-97 (Sheldrick, 1997)'
_computing_structure_solution 'SHELXS-97 (Sheldrick, 1990)'
_diffrn_ambient_temperature 298(2)
_diffrn_measured_fraction_theta_full 1.000
_diffrn_measured_fraction_theta_max 1.000
_diffrn_measurement_device_type 'Bruker SMART CCD'
_diffrn_measurement_method phi/omega
_diffrn_radiation_monochromator graphite
_diffrn_radiation_source 'fine-focus sealed tube'
_diffrn_radiation_type MoK\a
_diffrn_radiation_wavelength 0.71073
_diffrn_reflns_av_R_equivalents 0.0259
_diffrn_reflns_av_sigmaI/netI 0.0166
_diffrn_reflns_limit_h_max 12
_diffrn_reflns_limit_h_min -14
_diffrn_reflns_limit_k_max 11
_diffrn_reflns_limit_k_min -10
_diffrn_reflns_limit_l_max 6
_diffrn_reflns_limit_l_min -6
_diffrn_reflns_number 3404
_diffrn_reflns_theta_full 25.00
_diffrn_reflns_theta_max 25.00
_diffrn_reflns_theta_min 2.68
_exptl_absorpt_coefficient_mu 0.165
_exptl_absorpt_correction_T_max 0.9507
_exptl_absorpt_correction_T_min 0.9237
_exptl_absorpt_correction_type multi-scan
_exptl_absorpt_process_details sadabs
_exptl_crystal_colour yellowish
_exptl_crystal_density_diffrn 1.803
_exptl_crystal_density_meas ?
_exptl_crystal_density_method 'not measured'
_exptl_crystal_description block
_exptl_crystal_F_000 376
_exptl_crystal_size_max 0.49
_exptl_crystal_size_mid 0.43
_exptl_crystal_size_min 0.31
_refine_diff_density_max 0.145
_refine_diff_density_min -0.196
_refine_diff_density_rms 0.046
_refine_ls_abs_structure_details 'Flack H D (1983), Acta Cryst. A39, 876-881'
_refine_ls_abs_structure_Flack -10(10)
_refine_ls_extinction_method none
_refine_ls_goodness_of_fit_ref 1.001
_refine_ls_hydrogen_treatment constr
_refine_ls_matrix_type full
_refine_ls_number_parameters 118
_refine_ls_number_reflns 666
_refine_ls_number_restraints 1
_refine_ls_restrained_S_all 1.000
_refine_ls_R_factor_all 0.0349
_refine_ls_R_factor_gt 0.0314
_refine_ls_shift/su_max 0.000
_refine_ls_shift/su_mean 0.000
_refine_ls_structure_factor_coef Fsqd
_refine_ls_weighting_details 'calc w=1/[\s^2^(Fo^2^)+(0.0635P)^2^+0.1034P] where P=(Fo^2^+2Fc^2^)/3'
_refine_ls_weighting_scheme calc
_refine_ls_wR_factor_gt 0.0803
_refine_ls_wR_factor_ref 0.0849
_reflns_number_gt 616
_reflns_number_total 666
_reflns_threshold_expression >2sigma(I)
_cod_data_source_file 1267-1757.cff
_cod_data_source_block 060302b
_cod_depositor_comments
;
The following automatic conversions were performed:

'_exptl_crystal_density_meas' value 'none' was changed to '?' - the
value is perceived as not measured.

Automatic conversion script
Id: cif_fix_values 3008 2015-01-20 13:52:24Z robertas 
;
_cod_original_sg_symbol_H-M 'P na2(1)'
_cod_database_code 8101954

loop_
_symmetry_equiv_pos_as_xyz
'x, y, z'
'-x, -y, z+1/2'
'x+1/2, -y+1/2, z'
'-x+1/2, y+1/2, z+1/2'

loop_
_atom_site_label
_atom_site_type_symbol
_atom_site_fract_x
_atom_site_fract_y
_atom_site_fract_z
_atom_site_U_iso_or_equiv
_atom_site_adp_type
_atom_site_occupancy
_atom_site_symmetry_multiplicity
_atom_site_Wyckoff_symbol
_atom_site_calc_flag
_atom_site_refinement_flags
_atom_site_disorder_assembly
_atom_site_disorder_group
N1 N 0.46045(17) 0.1378(2) 0.7735(5) 0.0375(6) Uani 1 4 a d . . .
H1 H 0.5043 0.0685 0.7750 0.045 Uiso 1 4 a calc R . .
N2 N 0.22634(16) 0.2839(2) 1.0999(5) 0.0363(5) Uani 1 4 a d . . .
N3 N 0.41348(17) 0.4304(2) 0.3891(5) 0.0368(5) Uani 1 4 a d . . .
O1 O 0.38734(15) 0.0581(2) 1.1099(4) 0.0493(6) Uani 1 4 a d . . .
O2 O 0.22886(17) 0.2200(2) 1.2821(4) 0.0503(6) Uani 1 4 a d . . .
O3 O 0.15595(17) 0.3690(3) 1.0539(5) 0.0614(7) Uani 1 4 a d . . .
O4 O 0.35114(17) 0.5279(2) 0.3720(5) 0.0531(6) Uani 1 4 a d . . .
O5 O 0.48477(18) 0.4048(2) 0.2463(4) 0.0531(6) Uani 1 4 a d . . .
C1 C 0.38518(19) 0.1449(2) 0.9544(5) 0.0339(6) Uani 1 4 a d . . .
C2 C 0.31177(18) 0.2622(2) 0.9272(5) 0.0312(6) Uani 1 4 a d . . .
C3 C 0.32040(19) 0.3548(3) 0.7488(5) 0.0312(6) Uani 1 4 a d . . .
H3 H 0.2724 0.4289 0.7369 0.037 Uiso 1 4 a calc R . .
C4 C 0.40212(19) 0.3369(2) 0.5848(5) 0.0319(6) Uani 1 4 a d . . .
C5 C 0.47116(19) 0.2273(2) 0.5996(6) 0.0349(6) Uani 1 4 a d . . .
H5 H 0.5254 0.2151 0.4888 0.042 Uiso 1 4 a calc R . .

loop_
_atom_site_aniso_label
_atom_site_aniso_U_11
_atom_site_aniso_U_22
_atom_site_aniso_U_33
_atom_site_aniso_U_23
_atom_site_aniso_U_13
_atom_site_aniso_U_12
N1 0.0339(11) 0.0289(10) 0.0497(15) 0.0002(11) 0.0002(12) 0.0092(9)
N2 0.0316(10) 0.0394(11) 0.0378(14) 0.0004(12) -0.0006(10) 0.0006(9)
N3 0.0373(11) 0.0353(11) 0.0376(13) 0.0015(11) -0.0033(12) -0.0046(9)
O1 0.0399(10) 0.0460(10) 0.0619(15) 0.0213(12) 0.0027(11) 0.0085(9)
O2 0.0534(12) 0.0586(12) 0.0387(12) 0.0072(12) 0.0043(10) 0.0013(10)
O3 0.0474(11) 0.0765(15) 0.0604(15) 0.0143(13) 0.0107(12) 0.0299(10)
O4 0.0575(12) 0.0482(11) 0.0536(13) 0.0168(11) 0.0001(11) 0.0143(9)
O5 0.0590(13) 0.0521(11) 0.0481(14) 0.0070(12) 0.0164(12) -0.0006(10)
C1 0.0288(12) 0.0287(12) 0.0442(16) 0.0039(14) -0.0037(12) 0.0004(9)
C2 0.0256(11) 0.0316(11) 0.0365(15) -0.0017(13) -0.0037(11) 0.0004(9)
C3 0.0297(12) 0.0286(11) 0.0354(15) 0.0017(12) -0.0057(11) 0.0015(9)
C4 0.0344(11) 0.0269(11) 0.0343(15) -0.0011(12) -0.0053(13) -0.0040(10)
C5 0.0322(12) 0.0327(12) 0.0399(14) -0.0029(13) 0.0029(12) 0.0000(10)

loop_
_atom_type_symbol
_atom_type_description
_atom_type_scat_dispersion_real
_atom_type_scat_dispersion_imag
_atom_type_scat_source
C C 0.0033 0.0000 'International Tables Vol C Tables 4.2.6.8 and 6.1.1.4'
H H 0.0000 0.0000 'International Tables Vol C Tables 4.2.6.8 and 6.1.1.4'
N N 0.0061 0.0000 'International Tables Vol C Tables 4.2.6.8 and 6.1.1.4'
O O 0.0106 0.0000 'International Tables Vol C Tables 4.2.6.8 and 6.1.1.4'

loop_
_geom_angle_atom_site_label_1
_geom_angle_atom_site_label_2
_geom_angle_atom_site_label_3
_geom_angle
_geom_angle_site_symmetry_1
_geom_angle_site_symmetry_3
_geom_angle_publ_flag
C5 N1 C1 126.5(2) . . ?
C5 N1 H1 116.7 . . ?
C1 N1 H1 116.7 . . ?
O2 N2 O3 123.0(3) . . ?
O2 N2 C2 119.5(2) . . ?
O3 N2 C2 117.5(2) . . ?
O4 N3 O5 123.6(2) . . ?
O4 N3 C4 118.8(2) . . ?
O5 N3 C4 117.6(2) . . ?
O1 C1 N1 119.7(2) . . ?
O1 C1 C2 128.5(3) . . ?
N1 C1 C2 111.9(2) . . ?
C3 C2 C1 122.7(2) . . ?
C3 C2 N2 118.1(2) . . ?
C1 C2 N2 119.1(2) . . ?
C2 C3 C4 118.9(2) . . ?
C2 C3 H3 120.5 . . ?
C4 C3 H3 120.5 . . ?
C5 C4 C3 120.6(2) . . ?
C5 C4 N3 118.1(3) . . ?
C3 C4 N3 121.2(2) . . ?
N1 C5 C4 119.3(3) . . ?
N1 C5 H5 120.3 . . ?
C4 C5 H5 120.3 . . ?

loop_
_geom_bond_atom_site_label_1
_geom_bond_atom_site_label_2
_geom_bond_distance
_geom_bond_site_symmetry_2
_geom_bond_publ_flag
N1 C5 1.325(4) . ?
N1 C1 1.394(4) . ?
N1 H1 0.8600 . ?
N2 O2 1.214(3) . ?
N2 O3 1.223(3) . ?
N2 C2 1.462(3) . ?
N3 O4 1.218(3) . ?
N3 O5 1.227(3) . ?
N3 C4 1.446(4) . ?
O1 C1 1.223(3) . ?
C1 C2 1.456(3) . ?
C2 C3 1.363(4) . ?
C3 C4 1.390(4) . ?
C3 H3 0.9300 . ?
C4 C5 1.360(3) . ?
C5 H5 0.9300 . ?

loop_
_geom_hbond_atom_site_label_D
_geom_hbond_atom_site_label_H
_geom_hbond_atom_site_label_A
_geom_hbond_distance_DH
_geom_hbond_distance_HA
_geom_hbond_distance_DA
_geom_hbond_angle_DHA
_geom_hbond_site_symmetry_A
N1 H1 O1 0.86 2.04 2.823(3) 150.6 2_654

loop_
_geom_torsion_atom_site_label_1
_geom_torsion_atom_site_label_2
_geom_torsion_atom_site_label_3
_geom_torsion_atom_site_label_4
_geom_torsion
_geom_torsion_site_symmetry_1
_geom_torsion_site_symmetry_2
_geom_torsion_site_symmetry_3
_geom_torsion_site_symmetry_4
_geom_torsion_publ_flag
C5 N1 C1 O1 -176.8(2) . . . . ?
C5 N1 C1 C2 3.0(4) . . . . ?
O1 C1 C2 C3 177.6(3) . . . . ?
N1 C1 C2 C3 -2.2(3) . . . . ?
O1 C1 C2 N2 -1.1(4) . . . . ?
N1 C1 C2 N2 179.0(2) . . . . ?
O2 N2 C2 C3 -166.2(2) . . . . ?
O3 N2 C2 C3 12.5(3) . . . . ?
O2 N2 C2 C1 12.6(3) . . . . ?
O3 N2 C2 C1 -168.7(3) . . . . ?
C1 C2 C3 C4 0.3(4) . . . . ?
N2 C2 C3 C4 179.1(2) . . . . ?
C2 C3 C4 C5 1.2(4) . . . . ?
C2 C3 C4 N3 178.6(2) . . . . ?
O4 N3 C4 C5 179.0(2) . . . . ?
O5 N3 C4 C5 0.4(3) . . . . ?
O4 N3 C4 C3 1.5(4) . . . . ?
O5 N3 C4 C3 -177.1(2) . . . . ?
C1 N1 C5 C4 -1.8(4) . . . . ?
C3 C4 C5 N1 -0.6(4) . . . . ?
N3 C4 C5 N1 -178.1(2) . . . . ?

loop_
_cod_related_entry_id
_cod_related_entry_database
_cod_related_entry_code
1 ChemSpider 68801
